data_7246225
loop_
_publ_author_name
'Yue, Zhi-Yuan'
'Luo, Wang'
'Wang, Na'
'Li, Hua-Kai'
'Xu, Ze-Jiang'
'Feng, Yan'
'Shi, Chao'
'Ye, Heng-Yun'
'Miao, Le-Ping'

_publ_section_title
;
 Two-dimensional organic--inorganic hybrid perovskite ferroelastics:
 (PEA)2[CdCl4], (3-FPEA)2[CdCl4], and (4-FPEA)2[CdCl4]
;
_journal_issue 8
_journal_name_full CrystEngComm
_journal_page_first 1270
_journal_page_last 1275
_journal_paper_doi 10.1039/D2CE01390H
_journal_volume 25
_journal_year 2023
_chemical_formula_moiety 'Cd Cl4, 2(C8 H12 N)'
_chemical_formula_sum 'C16 H24 Cd Cl4 N2'
_chemical_formula_weight 498.58
_space_group_crystal_system orthorhombic
_space_group_IT_number 61
_space_group_name_Hall '-P 2ac 2ab'
_space_group_name_H-M_alt 'P b c a'
_atom_sites_solution_hydrogens geom
_atom_sites_solution_primary dual
_audit_creation_date 2022-12-13
_audit_creation_method
;
Olex2 1.5
(compiled 2021.11.18 svn.ra9532c28 for OlexSys, GUI svn.r6429)
;
_audit_update_record
;
2022-12-15 deposited with the CCDC.	2023-01-13 downloaded from the CCDC.
;
_cell_angle_alpha 90
_cell_angle_beta 90
_cell_angle_gamma 90
_cell_formula_units_Z 4
_cell_length_a 7.3756(5)
_cell_length_b 7.4398(5)
_cell_length_c 38.942(2)
_cell_measurement_reflns_used 4870
_cell_measurement_temperature 293.01(10)
_cell_measurement_theta_max 29.3390
_cell_measurement_theta_min 2.0800
_cell_volume 2136.9(2)
_computing_cell_refinement 'CrysAlisPro 1.171.41.112a (Rigaku OD, 2021)'
_computing_data_collection 'CrysAlisPro 1.171.41.112a (Rigaku OD, 2021)'
_computing_data_reduction 'CrysAlisPro 1.171.41.112a (Rigaku OD, 2021)'
_computing_molecular_graphics 'Olex2 1.5 (Dolomanov et al., 2009)'
_computing_publication_material 'Olex2 1.5 (Dolomanov et al., 2009)'
_computing_structure_refinement 'SHELXL 2018/3 (Sheldrick, 2015)'
_computing_structure_solution 'SHELXT  (Sheldrick, 2015)'
_diffrn_ambient_environment air
_diffrn_ambient_temperature 293.01(10)
_diffrn_detector 'Hybrid Pixel Array Detector'
_diffrn_detector_area_resol_mean 10.0000
_diffrn_detector_type HyPix
_diffrn_measured_fraction_theta_full 0.998
_diffrn_measured_fraction_theta_max 0.807
_diffrn_measurement_details
;
List of Runs (angles in degrees, time in seconds):

  # Type    Start    End  Width  t~exp~   \w     \q     \k     \f   Frames
#--------------------------------------------------------------------------
  1  \w     -3.00  77.00   0.25    0.03    --    4.92  53.00 156.00  320
  2  \w    -18.00  20.00   0.25    0.03    --    4.92 -99.00 -30.00  152
  3  \w    -15.00  33.00   0.25    0.03    --    4.92 -99.00 -60.00  192
;
_diffrn_measurement_device 'four-circle diffractometer'
_diffrn_measurement_device_type 'XtaLAB Synergy R, HyPix'
_diffrn_measurement_method '\w scans'
_diffrn_orient_matrix_type 'CrysAlisPro convention (1999,Acta A55,543-557)'
_diffrn_orient_matrix_UB_11 -0.0935135000
_diffrn_orient_matrix_UB_12 0.0214966000
_diffrn_orient_matrix_UB_13 -0.0011779000
_diffrn_orient_matrix_UB_21 -0.0128556000
_diffrn_orient_matrix_UB_22 -0.0723853000
_diffrn_orient_matrix_UB_23 -0.0115931000
_diffrn_orient_matrix_UB_31 -0.0185326000
_diffrn_orient_matrix_UB_32 -0.0581198000
_diffrn_orient_matrix_UB_33 0.0140062000
_diffrn_radiation_monochromator mirror
_diffrn_radiation_probe x-ray
_diffrn_radiation_type 'Mo K\a'
_diffrn_radiation_wavelength 0.71073
_diffrn_reflns_av_R_equivalents 0.0600
_diffrn_reflns_av_unetI/netI 0.0551
_diffrn_reflns_Laue_measured_fraction_full 0.998
_diffrn_reflns_Laue_measured_fraction_max 0.807
_diffrn_reflns_limit_h_max 9
_diffrn_reflns_limit_h_min -9
_diffrn_reflns_limit_k_max 9
_diffrn_reflns_limit_k_min -6
_diffrn_reflns_limit_l_max 54
_diffrn_reflns_limit_l_min -45
_diffrn_reflns_number 11551
_diffrn_reflns_point_group_measured_fraction_full 0.998
_diffrn_reflns_point_group_measured_fraction_max 0.807
_diffrn_reflns_theta_full 25.242
_diffrn_reflns_theta_max 30.792
_diffrn_reflns_theta_min 2.092
_diffrn_source 'micro-focus sealed X-ray tube'
_diffrn_source_type 'Mova (Mo) X-ray Source'
_exptl_absorpt_coefficient_mu 1.522
_exptl_absorpt_correction_T_max 1.00000
_exptl_absorpt_correction_T_min 0.22833
_exptl_absorpt_correction_type multi-scan
_exptl_absorpt_process_details
;
CrysAlisPro 1.171.41.112a (Rigaku Oxford Diffraction, 2021)
Empirical absorption correction using spherical harmonics,
implemented in SCALE3 ABSPACK scaling algorithm.
;
_exptl_crystal_density_diffrn 1.550
_exptl_crystal_description plate
_exptl_crystal_F_000 1000
_exptl_crystal_size_max 0.1
_exptl_crystal_size_mid 0.1
_exptl_crystal_size_min 0.1
_refine_diff_density_max 0.522
_refine_diff_density_min -2.703
_refine_diff_density_rms 0.230
_refine_ls_extinction_method none
_refine_ls_goodness_of_fit_ref 1.108
_refine_ls_hydrogen_treatment constr
_refine_ls_matrix_type full
_refine_ls_number_parameters 107
_refine_ls_number_reflns 3350
_refine_ls_number_restraints 0
_refine_ls_restrained_S_all 1.108
_refine_ls_R_factor_all 0.0750
_refine_ls_R_factor_gt 0.0543
_refine_ls_shift/su_max 0.000
_refine_ls_shift/su_mean 0.000
_refine_ls_structure_factor_coef Fsqd
_refine_ls_weighting_details 'w=1/[\s^2^(Fo^2^)+(0.0640P)^2^+1.0423P] where P=(Fo^2^+2Fc^2^)/3'
_refine_ls_weighting_scheme calc
_refine_ls_wR_factor_gt 0.1294
_refine_ls_wR_factor_ref 0.1406
_reflns_Friedel_coverage 0.000
_reflns_number_gt 1931
_reflns_number_total 3350
_reflns_threshold_expression 'I > 2\s(I)'
_cod_data_source_file d2ce01390h5.cif
_cod_data_source_block 1_293k
_cod_depositor_comments 'Adding full bibliography for 7246220--7246225.cif.'
_cod_database_code 7246225
_shelx_shelxl_version_number 2018/3
_chemical_oxdiff_formula 'Cd Cl C H N'
_shelx_space_group_comment
;
The symmetry employed for this shelxl refinement is uniquely defined
by the following loop, which should always be used as a source of
symmetry information in preference to the above space-group names.
They are only intended as comments.
;
_shelx_estimated_absorpt_t_max 0.863
_shelx_estimated_absorpt_t_min 0.863
_olex2_refinement_description
;
1. Fixed Uiso
 At 1.2 times of:
  All C(H) groups, All C(H,H) groups, All N(H,H,H) groups
2.a Secondary CH2 refined with riding coordinates:
 C3(H3A,H3B), C6(H6A,H6B)
2.b Aromatic/amide H refined with riding coordinates:
 C4(H4), C5(H5), C7(H7), C8(H8), C9(H9)
2.c Idealised Me refined as rotating group:
 N1(H1A,H1B,H1C)
;
_olex2_submission_special_instructions 'No special instructions were received'
_oxdiff_exptl_absorpt_empirical_details
;
Empirical correction (ABSPACK) includes:
- Absorption correction using spherical harmonics
- Frame scaling
;
_oxdiff_exptl_absorpt_empirical_full_max 2.289
_oxdiff_exptl_absorpt_empirical_full_min 0.378

loop_
_space_group_symop_operation_xyz
'x, y, z'
'-x+1/2, -y, z+1/2'
'x+1/2, -y+1/2, -z'
'-x, y+1/2, -z+1/2'
'-x, -y, -z'
'x-1/2, y, -z-1/2'
'-x-1/2, y-1/2, z'
'x, -y-1/2, z-1/2'

loop_
_atom_site_label
_atom_site_type_symbol
_atom_site_fract_x
_atom_site_fract_y
_atom_site_fract_z
_atom_site_U_iso_or_equiv
_atom_site_adp_type
_atom_site_occupancy
_atom_site_site_symmetry_order
_atom_site_calc_flag
_atom_site_refinement_flags_posn
_atom_site_refinement_flags_adp
_atom_site_refinement_flags_occupancy
_atom_site_disorder_assembly
_atom_site_disorder_group
Cd1 Cd 0.500000 0.000000 0.000000 0.02943(17) Uani 1 2 d S . P . .
Cl2 Cl 0.22474(13) 0.22533(13) 0.00802(3) 0.0414(3) Uani 1 1 d . . . . .
Cl3 Cl 0.54797(18) 0.01308(13) 0.06493(3) 0.0448(3) Uani 1 1 d . . . . .
N1 N 0.9894(5) -0.0281(5) 0.05917(10) 0.0452(10) Uani 1 1 d . . . . .
H1A H 1.057110 0.027299 0.043504 0.054 Uiso 1 1 calc R U . . .
H1B H 0.873019 -0.002834 0.055506 0.054 Uiso 1 1 calc R U . . .
H1C H 1.006260 -0.146322 0.057642 0.054 Uiso 1 1 calc R U . . .
C2 C 0.9871(7) -0.0099(7) 0.15701(15) 0.0586(17) Uani 1 1 d . . . . .
C3 C 1.0422(8) 0.0343(7) 0.09396(12) 0.0545(12) Uani 1 1 d . . . . .
H3A H 1.000430 0.156664 0.097286 0.065 Uiso 1 1 calc R U . . .
H3B H 1.173304 0.033836 0.095910 0.065 Uiso 1 1 calc R U . . .
C4 C 1.1396(11) 0.0009(9) 0.21129(15) 0.089(2) Uani 1 1 d . . . . .
H4 H 1.231633 -0.040981 0.225519 0.107 Uiso 1 1 calc R U . . .
C5 C 1.1250(9) -0.0661(8) 0.17823(13) 0.0753(16) Uani 1 1 d . . . . .
H5 H 1.208956 -0.149634 0.170321 0.090 Uiso 1 1 calc R U . . .
C6 C 0.9631(8) -0.0835(8) 0.12115(12) 0.0665(14) Uani 1 1 d . . . . .
H6A H 1.019767 -0.200937 0.119861 0.080 Uiso 1 1 calc R U . . .
H6B H 0.834688 -0.098941 0.116671 0.080 Uiso 1 1 calc R U . . .
C7 C 0.8721(10) 0.1179(9) 0.16955(15) 0.090(2) Uani 1 1 d . . . . .
H7 H 0.777746 0.160012 0.155892 0.108 Uiso 1 1 calc R U . . .
C8 C 1.0247(11) 0.1239(11) 0.22306(16) 0.092(2) Uani 1 1 d . . . . .
H8 H 1.035288 0.166154 0.245447 0.111 Uiso 1 1 calc R U . . .
C9 C 0.8945(11) 0.1861(10) 0.20262(17) 0.101(2) Uani 1 1 d . . . . .
H9 H 0.817499 0.276115 0.210498 0.121 Uiso 1 1 calc R U . . .

loop_
_atom_site_aniso_label
_atom_site_aniso_U_11
_atom_site_aniso_U_22
_atom_site_aniso_U_33
_atom_site_aniso_U_23
_atom_site_aniso_U_13
_atom_site_aniso_U_12
Cd1 0.0249(3) 0.0237(2) 0.0397(3) -0.00174(12) -0.00056(12) 0.00003(13)
Cl2 0.0338(5) 0.0323(5) 0.0581(5) -0.0020(4) -0.0017(4) 0.0102(4)
Cl3 0.0483(6) 0.0484(6) 0.0378(5) 0.0007(4) -0.0003(5) 0.0009(5)
N1 0.051(3) 0.044(2) 0.040(2) -0.0028(14) 0.0020(13) -0.0023(15)
C2 0.075(5) 0.060(4) 0.041(3) 0.0066(18) -0.0024(19) 0.000(2)
C3 0.057(3) 0.056(3) 0.050(3) -0.004(2) -0.001(2) -0.009(2)
C4 0.111(6) 0.101(5) 0.056(3) 0.009(3) -0.032(4) -0.005(4)
C5 0.095(5) 0.066(4) 0.065(3) 0.000(3) -0.018(3) 0.019(3)
C6 0.094(4) 0.056(3) 0.050(3) 0.003(2) -0.007(2) -0.012(3)
C7 0.101(5) 0.100(5) 0.068(4) 0.001(3) -0.006(3) 0.034(4)
C8 0.134(7) 0.096(6) 0.046(3) -0.006(3) 0.001(3) -0.017(5)
C9 0.130(7) 0.096(5) 0.076(4) -0.019(3) 0.017(4) 0.032(5)

loop_
_atom_type_symbol
_atom_type_description
_atom_type_scat_dispersion_real
_atom_type_scat_dispersion_imag
_atom_type_scat_source
C C 0.0033 0.0016 'International Tables Vol C Tables 4.2.6.8 and 6.1.1.4'
H H 0.0000 0.0000 'International Tables Vol C Tables 4.2.6.8 and 6.1.1.4'
Cd Cd -0.8075 1.2024 'International Tables Vol C Tables 4.2.6.8 and 6.1.1.4'
Cl Cl 0.1484 0.1585 'International Tables Vol C Tables 4.2.6.8 and 6.1.1.4'
N N 0.0061 0.0033 'International Tables Vol C Tables 4.2.6.8 and 6.1.1.4'

loop_
_geom_angle_atom_site_label_1
_geom_angle_atom_site_label_2
_geom_angle_atom_site_label_3
_geom_angle
_geom_angle_site_symmetry_1
_geom_angle_site_symmetry_3
_geom_angle_publ_flag
Cl2 Cd1 Cl2 180.00(7) 7_655 3 ?
Cl2 Cd1 Cl2 180.0 5_655 . ?
Cl2 Cd1 Cl2 89.698(8) 7_655 . ?
Cl2 Cd1 Cl2 90.302(8) 7_655 5_655 ?
Cl2 Cd1 Cl2 89.698(8) 3 5_655 ?
Cl2 Cd1 Cl2 90.302(8) 3 . ?
Cl3 Cd1 Cl2 88.02(3) 5_655 5_655 ?
Cl3 Cd1 Cl2 91.99(3) 5_655 . ?
Cl3 Cd1 Cl2 90.04(3) . 3 ?
Cl3 Cd1 Cl2 91.98(3) . 5_655 ?
Cl3 Cd1 Cl2 88.01(3) . . ?
Cl3 Cd1 Cl2 90.04(3) 5_655 7_655 ?
Cl3 Cd1 Cl2 89.96(3) . 7_655 ?
Cl3 Cd1 Cl2 89.96(3) 5_655 3 ?
Cl3 Cd1 Cl3 180.0 5_655 . ?
Cd1 Cl2 Cd1 162.32(5) 3_455 . ?
H1A N1 H1B 109.5 . . ?
H1A N1 H1C 109.5 . . ?
H1B N1 H1C 109.5 . . ?
C3 N1 H1A 109.5 . . ?
C3 N1 H1B 109.5 . . ?
C3 N1 H1C 109.5 . . ?
C5 C2 C6 122.2(5) . . ?
C7 C2 C5 117.1(6) . . ?
C7 C2 C6 120.7(5) . . ?
N1 C3 H3A 109.4 . . ?
N1 C3 H3B 109.4 . . ?
N1 C3 C6 111.2(4) . . ?
H3A C3 H3B 108.0 . . ?
C6 C3 H3A 109.4 . . ?
C6 C3 H3B 109.4 . . ?
C5 C4 H4 119.4 . . ?
C8 C4 H4 119.4 . . ?
C8 C4 C5 121.3(6) . . ?
C2 C5 C4 120.5(6) . . ?
C2 C5 H5 119.8 . . ?
C4 C5 H5 119.8 . . ?
C2 C6 H6A 108.9 . . ?
C2 C6 H6B 108.9 . . ?
C3 C6 C2 113.4(5) . . ?
C3 C6 H6A 108.9 . . ?
C3 C6 H6B 108.9 . . ?
H6A C6 H6B 107.7 . . ?
C2 C7 H7 119.7 . . ?
C2 C7 C9 120.7(6) . . ?
C9 C7 H7 119.7 . . ?
C4 C8 H8 120.2 . . ?
C4 C8 C9 119.6(6) . . ?
C9 C8 H8 120.2 . . ?
C7 C9 H9 119.6 . . ?
C8 C9 C7 120.8(6) . . ?
C8 C9 H9 119.6 . . ?

loop_
_geom_bond_atom_site_label_1
_geom_bond_atom_site_label_2
_geom_bond_distance
_geom_bond_site_symmetry_2
_geom_bond_publ_flag
Cd1 Cl2 2.6514(9) . ?
Cd1 Cl2 2.6513(9) 5_655 ?
Cd1 Cl2 2.6497(8) 3 ?
Cd1 Cl2 2.6497(8) 7_655 ?
Cd1 Cl3 2.5549(10) 5_655 ?
Cd1 Cl3 2.5551(10) . ?
N1 H1A 0.8900 . ?
N1 H1B 0.8900 . ?
N1 H1C 0.8900 . ?
N1 C3 1.484(6) . ?
C2 C5 1.375(7) . ?
C2 C6 1.510(8) . ?
C2 C7 1.365(8) . ?
C3 H3A 0.9700 . ?
C3 H3B 0.9700 . ?
C3 C6 1.493(7) . ?
C4 H4 0.9300 . ?
C4 C5 1.385(8) . ?
C4 C8 1.329(10) . ?
C5 H5 0.9300 . ?
C6 H6A 0.9700 . ?
C6 H6B 0.9700 . ?
C7 H7 0.9300 . ?
C7 C9 1.394(8) . ?
C8 H8 0.9300 . ?
C8 C9 1.331(9) . ?
C9 H9 0.9300 . ?

loop_
_geom_torsion_atom_site_label_1
_geom_torsion_atom_site_label_2
_geom_torsion_atom_site_label_3
_geom_torsion_atom_site_label_4
_geom_torsion
_geom_torsion_site_symmetry_1
_geom_torsion_site_symmetry_2
_geom_torsion_site_symmetry_3
_geom_torsion_site_symmetry_4
_geom_torsion_publ_flag
N1 C3 C6 C2 -170.8(4) . . . . ?
C2 C7 C9 C8 -2.2(12) . . . . ?
C4 C8 C9 C7 2.9(12) . . . . ?
C5 C2 C6 C3 -97.7(7) . . . . ?
C5 C2 C7 C9 -0.5(10) . . . . ?
C5 C4 C8 C9 -1.0(12) . . . . ?
C6 C2 C5 C4 -178.2(6) . . . . ?
C6 C2 C7 C9 -179.9(6) . . . . ?
C7 C2 C5 C4 2.4(9) . . . . ?
C7 C2 C6 C3 81.6(7) . . . . ?
C8 C4 C5 C2 -1.8(11) . . . . ?
